data_7001873
loop_
_publ_author_name
'Das, Madhab C.'
'Ghosh, Sujit K.'
'Bharadwaj, Parimal K.'

_publ_section_title
;
 Halide binding in laterally non-symmetric aza-oxa cryptands through
 N/O/C--H&#x22EF;halide interactions with characterization of small
 water clusters
;
_journal_issue 33
_journal_name_full 'Dalton Transactions'
_journal_page_first 6496
_journal_page_last 6506
_journal_paper_doi 10.1039/b902270h
_journal_year 2009
_chemical_formula_moiety 'C66 H159 Cl5 N10 O38'
_chemical_formula_sum 'C66 H159 Cl5 N10 O38'
_chemical_formula_weight 1878.28
_chemical_name_systematic
;
?
;
_space_group_IT_number 213
_symmetry_cell_setting cubic
_symmetry_space_group_name_Hall 'P 4bd 2ab 3'
_symmetry_space_group_name_H-M 'P 41 3 2'
_atom_sites_solution_hydrogens geom
_atom_sites_solution_primary direct
_atom_sites_solution_secondary difmap
_audit_creation_method SHELXL-97
_cell_angle_alpha 90.00
_cell_angle_beta 90.00
_cell_angle_gamma 90.00
_cell_formula_units_Z 4
_cell_length_a 21.475(5)
_cell_length_b 21.475(5)
_cell_length_c 21.475(5)
_cell_measurement_temperature 100(1)
_cell_measurement_theta_max 28.3
_cell_measurement_theta_min 2.1
_cell_volume 9904(4)
_computing_cell_refinement 'SAINT 6.45 ( Bruker, 2003)'
_computing_data_collection 'SMART 5.628 (Bruker, 2003)'
_computing_data_reduction 'SAINT 6.45 (Bruker, 2003)'
_computing_molecular_graphics 'Diamond 2.1e'
_computing_structure_refinement 'SHELXL-97 (Sheldrick, 1997)'
_computing_structure_solution SIR-97
_diffrn_ambient_temperature 100(1)
_diffrn_measured_fraction_theta_full 0.998
_diffrn_measured_fraction_theta_max 0.998
_diffrn_measurement_device_type 'Bruker SMART APEX'
_diffrn_measurement_method /w-scans
_diffrn_radiation_monochromator graphite
_diffrn_radiation_source 'fine-focus sealed tube'
_diffrn_radiation_type MoK\a
_diffrn_radiation_wavelength 0.71069
_diffrn_reflns_av_R_equivalents 0.0845
_diffrn_reflns_av_sigmaI/netI 0.0576
_diffrn_reflns_limit_h_max 27
_diffrn_reflns_limit_h_min -28
_diffrn_reflns_limit_k_max 28
_diffrn_reflns_limit_k_min -26
_diffrn_reflns_limit_l_max 20
_diffrn_reflns_limit_l_min -28
_diffrn_reflns_number 66226
_diffrn_reflns_theta_full 28.30
_diffrn_reflns_theta_max 28.30
_diffrn_reflns_theta_min 2.12
_exptl_absorpt_coefficient_mu 0.229
_exptl_absorpt_correction_T_max 0.9708
_exptl_absorpt_correction_T_min 0.9642
_exptl_absorpt_correction_type empirical
_exptl_absorpt_process_details 'SADABS 2.10 (Bruker 2003)'
_exptl_crystal_colour colorless
_exptl_crystal_density_diffrn 1.260
_exptl_crystal_density_method 'not measured'
_exptl_crystal_description block
_exptl_crystal_F_000 4056
_exptl_crystal_size_max 0.16
_exptl_crystal_size_mid 0.15
_exptl_crystal_size_min 0.13
_refine_diff_density_max 0.677
_refine_diff_density_min -0.432
_refine_diff_density_rms 0.158
_refine_ls_abs_structure_details 'Flack H D (1983), Acta Cryst. A39, 876-881'
_refine_ls_abs_structure_Flack 0.07(17)
_refine_ls_extinction_method none
_refine_ls_goodness_of_fit_ref 1.099
_refine_ls_hydrogen_treatment mixed
_refine_ls_matrix_type full
_refine_ls_number_parameters 203
_refine_ls_number_reflns 4124
_refine_ls_number_restraints 2
_refine_ls_restrained_S_all 1.012
_refine_ls_R_factor_all 0.0962
_refine_ls_R_factor_gt 0.0777
_refine_ls_shift/su_max 0.001
_refine_ls_shift/su_mean 0.000
_refine_ls_structure_factor_coef Fsqd
_refine_ls_weighting_details 'calc w=1/[\s^2^(Fo^2^)+(0.1156P)^2^+4.3527P] where P=(Fo^2^+2Fc^2^)/3'
_refine_ls_weighting_scheme calc
_refine_ls_wR_factor_gt 0.1916
_refine_ls_wR_factor_ref 0.2294
_reflns_number_gt 3312
_reflns_number_total 4124
_reflns_threshold_expression >2sigma(I)
_cod_data_source_file b902270h.txt
_cod_data_source_block complex6
_cod_database_code 7001873

loop_
_symmetry_equiv_pos_as_xyz
'x, y, z'
'-x+1/2, -y, z+1/2'
'x+1/2, -y+1/2, -z'
'-x, y+1/2, -z+1/2'
'z, x, y'
'y, z, x'
'-z+1/2, -x, y+1/2'
'-y, z+1/2, -x+1/2'
'z+1/2, -x+1/2, -y'
'-y+1/2, -z, x+1/2'
'-z, x+1/2, -y+1/2'
'y+1/2, -z+1/2, -x'
'-y+3/4, -x+3/4, -z+3/4'
'y+3/4, x+1/4, -z+1/4'
'y+1/4, -x+1/4, z+3/4'
'-y+1/4, x+3/4, z+1/4'
'-x+3/4, -z+3/4, -y+3/4'
'-z+3/4, -y+3/4, -x+3/4'
'x+3/4, z+1/4, -y+1/4'
'-z+1/4, y+3/4, x+1/4'
'x+1/4, -z+1/4, y+3/4'
'z+3/4, y+1/4, -x+1/4'
'-x+1/4, z+3/4, y+1/4'
'z+1/4, -y+1/4, x+3/4'

loop_
_atom_site_label
_atom_site_type_symbol
_atom_site_fract_x
_atom_site_fract_y
_atom_site_fract_z
_atom_site_U_iso_or_equiv
_atom_site_adp_type
_atom_site_occupancy
_atom_site_symmetry_multiplicity
_atom_site_calc_flag
_atom_site_refinement_flags
_atom_site_disorder_assembly
_atom_site_disorder_group
Cl1 Cl 0.12782(4) 1.12782(4) 1.12782(4) 0.0437(4) Uani 1 3 d S . .
Cl2 Cl -0.06997(8) 1.18003(8) 1.1250 0.0682(6) Uani 1 2 d S . .
O3 O 0.16803(12) 1.19747(13) 1.30932(13) 0.0433(6) Uani 1 1 d . . .
N3 N 0.03595(15) 1.03595(15) 1.03595(15) 0.0416(12) Uani 1 3 d S . .
C4 C 0.06524(19) 1.20162(18) 1.35760(19) 0.0425(9) Uani 1 1 d . . .
H4 H 0.0765 1.2346 1.3833 0.051 Uiso 1 1 calc R . .
C3 C 0.10793(18) 1.17686(17) 1.31626(18) 0.0390(8) Uani 1 1 d . . .
C8 C 0.09131(18) 1.12684(19) 1.27864(18) 0.0408(8) Uani 1 1 d . . .
H8 H 0.1205 1.1095 1.2517 0.049 Uiso 1 1 calc R . .
N1 N 0.27015(15) 1.27015(15) 1.27015(15) 0.0437(13) Uani 1 3 d S . .
N2 N 0.00822(18) 1.06295(18) 1.17318(17) 0.0494(9) Uani 1 1 d . . .
H2A H -0.0168 1.0963 1.1689 0.059 Uiso 1 1 calc R . .
H2B H 0.0460 1.0731 1.1581 0.059 Uiso 1 1 calc R . .
OW5 O 0.2947(2) 1.39152(19) 1.6666(2) 0.0465(12) Uani 1 1 d . . .
C7 C 0.0315(2) 1.10260(19) 1.28100(19) 0.0447(9) Uani 1 1 d . . .
C2 C 0.1881(2) 1.24671(19) 1.34881(19) 0.0467(9) Uani 1 1 d . . .
H2C H 0.1803 1.2364 1.3921 0.056 Uiso 1 1 calc R . .
H2D H 0.1661 1.2849 1.3389 0.056 Uiso 1 1 calc R . .
C9 C 0.0141(2) 1.0473(2) 1.24080(19) 0.0484(10) Uani 1 1 d . . .
H9A H 0.0454 1.0151 1.2457 0.058 Uiso 1 1 calc R . .
H9B H -0.0252 1.0304 1.2554 0.058 Uiso 1 1 calc R . .
C6 C -0.01177(19) 1.1283(2) 1.3221(2) 0.0464(9) Uani 1 1 d . . .
H6 H -0.0522 1.1128 1.3236 0.056 Uiso 1 1 calc R . .
C5 C 0.0057(2) 1.1771(2) 1.3605(2) 0.0489(10) Uani 1 1 d . . .
H5 H -0.0229 1.1935 1.3886 0.059 Uiso 1 1 calc R . .
OW2 O 0.3575(2) 1.3430(2) 1.5590(4) 0.0451(16) Uani 1 1 d . . .
C10 C -0.01772(19) 1.0100(2) 1.1364(2) 0.0464(9) Uani 1 1 d . . .
H10A H -0.0584 0.9991 1.1528 0.056 Uiso 1 1 calc R . .
H10B H 0.0092 0.9741 1.1411 0.056 Uiso 1 1 calc R . .
C1 C 0.2562(2) 1.2545(2) 1.33777(18) 0.0461(9) Uani 1 1 d . . .
H1A H 0.2776 1.2164 1.3490 0.055 Uiso 1 1 calc R . .
H1B H 0.2719 1.2876 1.3642 0.055 Uiso 1 1 calc R . .
C11 C -0.02378(19) 1.0258(2) 1.0677(2) 0.0464(9) Uani 1 1 d . . .
H11A H -0.0456 0.9921 1.0469 0.056 Uiso 1 1 calc R . .
H11B H -0.0489 1.0631 1.0635 0.056 Uiso 1 1 calc R . .
OW1 O -0.1406(2) 1.0839(2) 1.2191(3) 0.0541(18) Uani 1 1 d . . .
OW3 O 0.2119(3) 1.5381(3) 1.3750 0.042(3) Uani 1 2 d S . .
OW7 O 0.0862(3) 1.4138(3) 1.5862(3) 0.044(2) Uani 1 3 d S . .
OW6 O 0.2533(4) 1.4711(5) 1.5570(9) 0.045(10) Uani 1 1 d . . .
OW4 O 0.3070(13) 1.3750 1.4430(13) 0.042(3) Uani 1 2 d SD . .
H2W1 H -0.1664(3) 1.0706(3) 1.1919(3) 0.050(4) Uiso 1 1 d . . .
H1W1 H -0.1271(4) 1.1195(4) 1.2021(4) 0.050(5) Uiso 1 1 d . . .
H1W5 H 0.3150(19) 1.397(3) 1.6974(16) 0.07(2) Uiso 1 1 d . . .
H1W2 H 0.345(3) 1.363(3) 1.589(2) 0.07(2) Uiso 1 1 d . . .
HN3 H 0.058(3) 1.058(3) 1.058(3) 0.07(4) Uiso 1 3 d S . .
H2W5 H 0.2614(11) 1.380(2) 1.6757(19) 0.040(13) Uiso 1 1 d . . .
H2W2 H 0.326(2) 1.330(6) 1.541(5) 0.05(8) Uiso 1 1 d . . .
H1W3 H 0.240(4) 1.510(4) 1.3750 0.06(4) Uiso 1 2 d S . .
H1W4 H 0.3342(14) 1.3750 1.4158(14) 0.07(4) Uiso 1 2 d SD . .

loop_
_atom_site_aniso_label
_atom_site_aniso_U_11
_atom_site_aniso_U_22
_atom_site_aniso_U_33
_atom_site_aniso_U_23
_atom_site_aniso_U_13
_atom_site_aniso_U_12
Cl1 0.0437(4) 0.0437(4) 0.0437(4) -0.0049(4) -0.0049(4) -0.0049(4)
Cl2 0.0715(8) 0.0715(8) 0.0615(14) -0.0141(7) 0.0141(7) 0.0205(9)
O3 0.0448(15) 0.0430(15) 0.0422(14) -0.0060(11) -0.0017(11) -0.0011(11)
N3 0.0416(12) 0.0416(12) 0.0416(12) -0.0052(14) -0.0052(14) -0.0052(14)
C4 0.051(2) 0.0327(18) 0.044(2) 0.0011(15) -0.0021(17) 0.0052(16)
C3 0.0431(19) 0.0321(17) 0.042(2) 0.0053(14) -0.0036(15) 0.0059(14)
C8 0.046(2) 0.0403(19) 0.0356(18) 0.0025(15) -0.0027(15) 0.0036(16)
N1 0.0437(13) 0.0437(13) 0.0437(13) -0.0042(13) -0.0042(13) -0.0042(13)
N2 0.0482(19) 0.056(2) 0.0441(19) 0.0000(15) -0.0028(15) -0.0161(16)
OW5 0.055(4) 0.049(4) 0.035(4) 0.007(3) -0.012(3) -0.0066(3)
C7 0.053(2) 0.041(2) 0.040(2) 0.0089(16) -0.0042(16) -0.0048(17)
C2 0.059(3) 0.040(2) 0.042(2) -0.0035(16) -0.0019(17) -0.0015(18)
C9 0.055(2) 0.047(2) 0.043(2) 0.0063(17) -0.0084(18) -0.0099(18)
C6 0.043(2) 0.047(2) 0.049(2) 0.0128(18) 0.0001(17) 0.0001(17)
C5 0.054(2) 0.043(2) 0.050(2) 0.0078(17) 0.0092(18) 0.0113(18)
OW2 0.058(3) 0.042(3) 0.034(3) -0.001(2) 0.014(3) -0.013(2)
C10 0.043(2) 0.048(2) 0.049(2) -0.0035(18) -0.0028(17) -0.0132(17)
C1 0.055(2) 0.045(2) 0.039(2) -0.0087(17) -0.0107(18) -0.0025(17)
C11 0.039(2) 0.048(2) 0.052(2) -0.0063(18) -0.0082(17) -0.0073(16)
OW1 0.064(5) 0.051(5) 0.046(5) 0.013(4) -0.005(4) 0.004(4)
OW3 0.049(4) 0.044(4) 0.033(4) 0.012(3) 0.007(3) 0.003(3)
OW7 0.054(2) 0.045(2) 0.034(2) -0.011(3) 0.006(3) -0.003(3)
OW6 0.056(6) 0.044(6) 0.035(6) 0.014(5) -0.006(5) -0.004(5)
OW4 0.046(5) 0.045(5) 0.036(5) -0.015(4) -0.008(4) -0.005(4)

loop_
_atom_type_symbol
_atom_type_description
_atom_type_scat_dispersion_real
_atom_type_scat_dispersion_imag
_atom_type_scat_source
C C 0.0033 0.0016 'International Tables Vol C Tables 4.2.6.8 and 6.1.1.4'
H H 0.0000 0.0000 'International Tables Vol C Tables 4.2.6.8 and 6.1.1.4'
N N 0.0061 0.0033 'International Tables Vol C Tables 4.2.6.8 and 6.1.1.4'
O O 0.0106 0.0060 'International Tables Vol C Tables 4.2.6.8 and 6.1.1.4'
Cl Cl 0.1484 0.1585 'International Tables Vol C Tables 4.2.6.8 and 6.1.1.4'

loop_
_geom_angle_atom_site_label_1
_geom_angle_atom_site_label_2
_geom_angle_atom_site_label_3
_geom_angle
_geom_angle_site_symmetry_1
_geom_angle_site_symmetry_3
_geom_angle_publ_flag
C3 O3 C2 117.4(3) . . ?
C11 N3 C11 110.1(3) 6_456 5_465 ?
C11 N3 C11 110.1(3) 6_456 . ?
C11 N3 C11 110.1(3) 5_465 . ?
C11 N3 HN3 109(4) 6_456 . ?
C11 N3 HN3 109(4) 5_465 . ?
C11 N3 HN3 109(4) . . ?
C3 C4 C5 119.7(4) . . ?
C3 C4 H4 120.2 . . ?
C5 C4 H4 120.2 . . ?
O3 C3 C4 124.7(4) . . ?
O3 C3 C8 115.3(3) . . ?
C4 C3 C8 120.0(4) . . ?
C7 C8 C3 120.4(4) . . ?
C7 C8 H8 119.8 . . ?
C3 C8 H8 119.8 . . ?
C1 N1 C1 110.8(2) 6_456 . ?
C1 N1 C1 110.8(2) 6_456 5_465 ?
C1 N1 C1 110.8(2) . 5_465 ?
C10 N2 C9 111.9(3) . . ?
C10 N2 H2A 109.2 . . ?
C9 N2 H2A 109.2 . . ?
C10 N2 H2B 109.2 . . ?
C9 N2 H2B 109.2 . . ?
H2A N2 H2B 107.9 . . ?
H1W5 OW5 H2W5 110(3) . . ?
C8 C7 C6 119.4(4) . . ?
C8 C7 C9 120.2(4) . . ?
C6 C7 C9 120.4(4) . . ?
O3 C2 C1 106.7(3) . . ?
O3 C2 H2C 110.4 . . ?
C1 C2 H2C 110.4 . . ?
O3 C2 H2D 110.4 . . ?
C1 C2 H2D 110.4 . . ?
H2C C2 H2D 108.6 . . ?
N2 C9 C7 113.4(3) . . ?
N2 C9 H9A 108.9 . . ?
C7 C9 H9A 108.9 . . ?
N2 C9 H9B 108.9 . . ?
C7 C9 H9B 108.9 . . ?
H9A C9 H9B 107.7 . . ?
C5 C6 C7 119.7(4) . . ?
C5 C6 H6 120.1 . . ?
C7 C6 H6 120.1 . . ?
C6 C5 C4 120.7(4) . . ?
C6 C5 H5 119.6 . . ?
C4 C5 H5 119.6 . . ?
H1W2 OW2 H2W2 106(8) . . ?
N2 C10 C11 112.1(3) . . ?
N2 C10 H10A 109.2 . . ?
C11 C10 H10A 109.2 . . ?
N2 C10 H10B 109.2 . . ?
C11 C10 H10B 109.2 . . ?
H10A C10 H10B 107.9 . . ?
C2 C1 N1 111.7(3) . . ?
C2 C1 H1A 109.3 . . ?
N1 C1 H1A 109.3 . . ?
C2 C1 H1B 109.3 . . ?
N1 C1 H1B 109.3 . . ?
H1A C1 H1B 107.9 . . ?
N3 C11 C10 114.1(3) . . ?
N3 C11 H11A 108.7 . . ?
C10 C11 H11A 108.7 . . ?
N3 C11 H11B 108.7 . . ?
C10 C11 H11B 108.7 . . ?
H11A C11 H11B 107.6 . . ?
H2W1 OW1 H1W1 102.5(5) . . ?

loop_
_geom_bond_atom_site_label_1
_geom_bond_atom_site_label_2
_geom_bond_distance
_geom_bond_site_symmetry_2
_geom_bond_publ_flag
O3 C3 1.372(5) . ?
O3 C2 1.423(5) . ?
N3 C11 1.468(5) 6_456 ?
N3 C11 1.468(5) 5_465 ?
N3 C11 1.468(5) . ?
N3 HN3 0.81(12) . ?
C4 C3 1.383(6) . ?
C4 C5 1.385(6) . ?
C4 H4 0.9300 . ?
C3 C8 1.391(6) . ?
C8 C7 1.386(6) . ?
C8 H8 0.9300 . ?
N1 C1 1.520(4) 6_456 ?
N1 C1 1.520(4) . ?
N1 C1 1.520(4) 5_465 ?
N2 C10 1.492(5) . ?
N2 C9 1.496(5) . ?
N2 H2A 0.9000 . ?
N2 H2B 0.9000 . ?
OW5 H1W5 0.80(4) . ?
OW5 H2W5 0.782(19) . ?
C7 C6 1.396(6) . ?
C7 C9 1.516(6) . ?
C2 C1 1.490(6) . ?
C2 H2C 0.9700 . ?
C2 H2D 0.9700 . ?
C9 H9A 0.9700 . ?
C9 H9B 0.9700 . ?
C6 C5 1.385(6) . ?
C6 H6 0.9300 . ?
C5 H5 0.9300 . ?
OW2 H1W2 0.82(5) . ?
OW2 H2W2 0.83(7) . ?
C10 C11 1.520(6) . ?
C10 H10A 0.9700 . ?
C10 H10B 0.9700 . ?
C1 H1A 0.9700 . ?
C1 H1B 0.9700 . ?
C11 H11A 0.9700 . ?
C11 H11B 0.9700 . ?
OW1 H2W1 0.855(6) . ?
OW1 H1W1 0.895(5) . ?
OW3 H1W3 0.85(11) . ?
OW4 H1W4 0.83(2) . ?

loop_
_geom_torsion_atom_site_label_1
_geom_torsion_atom_site_label_2
_geom_torsion_atom_site_label_3
_geom_torsion_atom_site_label_4
_geom_torsion
_geom_torsion_site_symmetry_1
_geom_torsion_site_symmetry_2
_geom_torsion_site_symmetry_3
_geom_torsion_site_symmetry_4
_geom_torsion_publ_flag
C2 O3 C3 C4 1.8(5) . . . . ?
C2 O3 C3 C8 -177.2(3) . . . . ?
C5 C4 C3 O3 179.9(3) . . . . ?
C5 C4 C3 C8 -1.1(6) . . . . ?
O3 C3 C8 C7 -179.1(3) . . . . ?
C4 C3 C8 C7 1.8(6) . . . . ?
C3 C8 C7 C6 -0.8(6) . . . . ?
C3 C8 C7 C9 -178.8(4) . . . . ?
C3 O3 C2 C1 172.9(3) . . . . ?
C10 N2 C9 C7 -171.8(4) . . . . ?
C8 C7 C9 N2 -72.2(5) . . . . ?
C6 C7 C9 N2 109.8(4) . . . . ?
C8 C7 C6 C5 -0.9(6) . . . . ?
C9 C7 C6 C5 177.1(4) . . . . ?
C7 C6 C5 C4 1.6(6) . . . . ?
C3 C4 C5 C6 -0.6(6) . . . . ?
C9 N2 C10 C11 180.0(4) . . . . ?
O3 C2 C1 N1 59.5(4) . . . . ?
C1 N1 C1 C2 76.1(5) 6_456 . . . ?
C1 N1 C1 C2 -160.5(4) 5_465 . . . ?
C11 N3 C11 C10 -164.0(4) 6_456 . . . ?
C11 N3 C11 C10 74.4(6) 5_465 . . . ?
N2 C10 C11 N3 65.7(5) . . . . ?
